data_4022100
loop_
_publ_author_name
'\<Stefan Marchal\'in'
'Barbora Baumlov\'a'
'Peter Baran'
'Hassan Oulyadi'
'Adam Da\"ich'

_publ_section_title
;
 Tandem Michael Addition/Amino-Nitrile Cyclization from 2-Formyl-1,4-DHP
 in the Synthesis of Novel Dihydroindolizine-Based Compounds
;
_journal_name_full 'Journal of Organic Chemistry'
_journal_page_first 9114
_journal_page_last 9127
_journal_paper_doi 10.1021/jo0615044
_journal_volume 71
_journal_year 2006
_chemical_formula_sum 'C28 H26 N4 O6 S2'
_chemical_formula_weight 578.65
_chemical_name_systematic
; 
 ? 
;
_space_group_IT_number 29
_symmetry_cell_setting orthorhombic
_symmetry_space_group_name_Hall 'P 2c -2ac'
_symmetry_space_group_name_H-M 'P c a 21'
_atom_sites_solution_hydrogens geom
_atom_sites_solution_primary direct
_atom_sites_solution_secondary difmap
_audit_creation_method SHELXL-97
_cell_angle_alpha 90.00
_cell_angle_beta 90.00
_cell_angle_gamma 90.00
_cell_formula_units_Z 4
_cell_length_a 18.185(4)
_cell_length_b 13.451(3)
_cell_length_c 11.780(2)
_cell_measurement_temperature 298(2)
_cell_volume 2881.6(10)
_computing_cell_refinement 'BRUKER SMART-NT V5.0'
_computing_data_collection 'BRUKER SMART-NT V5.0'
_computing_data_reduction 'BRUKER SAINT-NT V5/6.0'
_computing_molecular_graphics 'BRUKER SHELXTL-NT V5.1'
_computing_publication_material 'BRUKER SHELXTL-NT V5.1'
_computing_structure_refinement 'SHELXL-97 (Sheldrick, 1997)'
_computing_structure_solution 'SHELXS-97 (Sheldrick, 1990)'
_diffrn_ambient_temperature 298(2)
_diffrn_measured_fraction_theta_full 0.989
_diffrn_measured_fraction_theta_max 0.989
_diffrn_measurement_device_type 'Bruker AXS SMART CCD area detector'
_diffrn_measurement_method 'phi and omega scans'
_diffrn_radiation_monochromator graphite
_diffrn_radiation_source 'fine-focus sealed tube'
_diffrn_radiation_type MoK\a
_diffrn_radiation_wavelength 0.71073
_diffrn_reflns_av_R_equivalents 0.1526
_diffrn_reflns_av_sigmaI/netI 0.2526
_diffrn_reflns_limit_h_max 23
_diffrn_reflns_limit_h_min -23
_diffrn_reflns_limit_k_max 13
_diffrn_reflns_limit_k_min -17
_diffrn_reflns_limit_l_max 14
_diffrn_reflns_limit_l_min -15
_diffrn_reflns_number 19554
_diffrn_reflns_theta_full 28.18
_diffrn_reflns_theta_max 28.18
_diffrn_reflns_theta_min 1.51
_exptl_absorpt_coefficient_mu 0.233
_exptl_absorpt_correction_type none
_exptl_crystal_colour 'pale yellow'
_exptl_crystal_density_diffrn 1.334
_exptl_crystal_density_method 'not measured'
_exptl_crystal_description needle
_exptl_crystal_F_000 1208
_exptl_crystal_size_max 0.12
_exptl_crystal_size_mid 0.05
_exptl_crystal_size_min 0.04
_refine_diff_density_max 0.227
_refine_diff_density_min -0.208
_refine_diff_density_rms 0.053
_refine_ls_abs_structure_details 'Flack H D (1983), Acta Cryst. A39, 876-881'
_refine_ls_abs_structure_Flack 0.32(15)
_refine_ls_extinction_method none
_refine_ls_goodness_of_fit_ref 0.833
_refine_ls_hydrogen_treatment mixed
_refine_ls_matrix_type full
_refine_ls_number_parameters 365
_refine_ls_number_reflns 6844
_refine_ls_number_restraints 1
_refine_ls_restrained_S_all 0.833
_refine_ls_R_factor_all 0.2683
_refine_ls_R_factor_gt 0.0546
_refine_ls_shift/su_max 0.000
_refine_ls_shift/su_mean 0.000
_refine_ls_structure_factor_coef Fsqd
_refine_ls_weighting_details 'calc w=1/[\s^2^(Fo^2^)+(0.0661P)^2^+0.0000P] where P=(Fo^2^+2Fc^2^)/3'
_refine_ls_weighting_scheme calc
_refine_ls_wR_factor_gt 0.1052
_refine_ls_wR_factor_ref 0.1767
_reflns_number_gt 1894
_reflns_number_total 6844
_reflns_threshold_expression >2sigma(I)
_cod_data_source_file jo0615044si20060719_124152.cif
_cod_depositor_comments
;
The following automatic conversions were performed:
'_symmetry_cell_setting' value 'Orthorhombic' changed to 'orthorhombic'
according to '/home/saulius/struct/CIF-dictionaries/cif_core.dic'
dictionary named 'cif_core.dic' version 2.4.1 from 2010-06-29.

Automatic conversion script
Id: cif_fix_enum 1527 2010-12-29 10:47:43Z saulius 
;
_cod_database_code 4022100

loop_
_symmetry_equiv_pos_as_xyz
'x, y, z'
'-x, -y, z+1/2'
'x+1/2, -y, z'
'-x+1/2, y, z+1/2'

loop_
_atom_site_label
_atom_site_type_symbol
_atom_site_fract_x
_atom_site_fract_y
_atom_site_fract_z
_atom_site_U_iso_or_equiv
_atom_site_adp_type
_atom_site_occupancy
_atom_site_symmetry_multiplicity
_atom_site_calc_flag
_atom_site_refinement_flags
_atom_site_disorder_assembly
_atom_site_disorder_group
S1 S 0.91271(12) 0.92226(14) 0.97203(17) 0.0636(5) Uani 1 1 d . . .
S2 S 1.07615(15) 0.4942(2) 0.7192(3) 0.0675(12) Uani 0.525(5) 1 d P A 1
S2A S 1.0831(2) 0.3194(3) 0.8432(3) 0.1025(17) Uani 0.475(5) 1 d P A 2
O1 O 0.8645(3) 0.9686(4) 0.8903(4) 0.0849(18) Uani 1 1 d . . .
O2 O 0.9899(3) 0.9406(3) 0.9693(6) 0.0955(18) Uani 1 1 d . . .
O3 O 1.1015(3) 0.5646(4) 1.0529(4) 0.0769(16) Uani 1 1 d . A .
O4 O 1.0560(3) 0.7171(4) 1.0201(5) 0.0907(19) Uani 1 1 d . A .
O5 O 0.8328(4) 0.3007(5) 0.9045(6) 0.133(3) Uani 1 1 d . A .
O6 O 0.9326(3) 0.3015(4) 1.0074(5) 0.0890(19) Uani 1 1 d . A .
N1 N 0.9041(3) 0.5907(4) 0.7931(5) 0.0473(14) Uani 1 1 d . A .
N3 N 0.8883(4) 0.9034(5) 0.6098(6) 0.085(2) Uani 1 1 d . . .
N4 N 0.7669(3) 0.7357(4) 0.9556(6) 0.0725(18) Uani 1 1 d . . .
C1 C 0.8801(3) 0.6618(6) 0.7127(6) 0.0497(18) Uani 1 1 d . . .
C2 C 0.9048(3) 0.7541(5) 0.7402(6) 0.0476(17) Uani 1 1 d . . .
C3 C 0.9470(3) 0.7493(5) 0.8520(6) 0.0502(18) Uani 1 1 d . . .
H3 H 0.9948 0.7822 0.8455 0.060 Uiso 1 1 calc R . .
C4 C 0.9560(4) 0.6362(5) 0.8630(6) 0.0508(18) Uani 1 1 d . . .
C5 C 0.9996(4) 0.5803(5) 0.9294(6) 0.0500(17) Uani 1 1 d . A .
C6 C 0.9946(4) 0.4686(5) 0.9179(6) 0.0550(19) Uani 1 1 d . . .
H6 H 1.0066 0.4393 0.9918 0.066 Uiso 1 1 calc R A 1
C7 C 0.9157(4) 0.4385(5) 0.8877(6) 0.0548(19) Uani 1 1 d . A .
C8 C 0.8742(4) 0.4983(6) 0.8238(6) 0.0534(18) Uani 1 1 d . . .
N2 N 0.8420(3) 0.6326(4) 0.6203(5) 0.0650(16) Uani 1 1 d . . .
H2A H 0.8303 0.6753 0.5690 0.078 Uiso 1 1 calc R . .
H2B H 0.8294 0.5714 0.6126 0.078 Uiso 1 1 calc R . .
C21 C 0.8963(4) 0.8378(5) 0.6695(6) 0.056(2) Uani 1 1 d . . .
C31 C 0.9035(4) 0.7891(4) 0.9561(6) 0.0488(17) Uani 1 1 d . . .
H31 H 0.9261 0.7592 1.0234 0.059 Uiso 1 1 calc R . .
C32 C 0.8267(4) 0.7597(5) 0.9575(6) 0.0519(18) Uani 1 1 d . . .
C33 C 0.8804(4) 0.9415(5) 1.1082(6) 0.0546(19) Uani 1 1 d . . .
C34 C 0.8056(4) 0.9539(5) 1.1278(7) 0.071(2) Uani 1 1 d . . .
H34 H 0.7730 0.9537 1.0671 0.085 Uiso 1 1 calc R . .
C35 C 0.7795(5) 0.9665(7) 1.2365(9) 0.098(3) Uani 1 1 d . . .
H35 H 0.7297 0.9779 1.2493 0.118 Uiso 1 1 calc R . .
C36 C 0.8275(7) 0.9619(7) 1.3254(9) 0.102(3) Uani 1 1 d . . .
H36 H 0.8100 0.9679 1.3992 0.123 Uiso 1 1 calc R . .
C37 C 0.8980(7) 0.9492(7) 1.3081(8) 0.097(3) Uani 1 1 d . . .
H37 H 0.9291 0.9447 1.3705 0.116 Uiso 1 1 calc R . .
C38 C 0.9281(5) 0.9421(6) 1.2001(8) 0.085(3) Uani 1 1 d . . .
H38 H 0.9787 0.9379 1.1897 0.102 Uiso 1 1 calc R . .
C51 C 1.0568(4) 0.6183(6) 1.0082(6) 0.059(2) Uani 1 1 d . . .
C52 C 1.1108(5) 0.7634(7) 1.0967(12) 0.143(5) Uani 1 1 d . . .
H52A H 1.0863 0.8095 1.1474 0.172 Uiso 1 1 calc R A .
H52B H 1.1343 0.7125 1.1423 0.172 Uiso 1 1 calc R . .
C53 C 1.1620(7) 0.8120(13) 1.0355(14) 0.243(9) Uani 1 1 d . A .
H53A H 1.1382 0.8581 0.9852 0.365 Uiso 1 1 calc R . .
H53B H 1.1900 0.7651 0.9920 0.365 Uiso 1 1 calc R . .
H53C H 1.1941 0.8476 1.0858 0.365 Uiso 1 1 calc R . .
C61 C 1.0498(3) 0.4281(5) 0.8304(6) 0.0521(19) Uani 0.525(5) 1 d P A 1
C62 C 1.0831(2) 0.3194(3) 0.8432(3) 0.1025(17) Uani 0.525(5) 1 d P A 1
H62 H 1.0754 0.2695 0.8965 0.123 Uiso 0.525(5) 1 calc PR A 1
C63 C 1.1345(4) 0.3253(7) 0.7331(7) 0.074(3) Uani 0.525(5) 1 d P A 1
H63 H 1.1654 0.2734 0.7120 0.089 Uiso 0.525(5) 1 calc PR A 1
C64 C 1.1303(4) 0.4082(7) 0.6741(7) 0.074(3) Uani 0.525(5) 1 d P A 1
H64 H 1.1578 0.4168 0.6083 0.089 Uiso 0.525(5) 1 calc PR A 1
C61A C 1.0498(3) 0.4281(5) 0.8304(6) 0.0521(19) Uani 0.47 1 d P A 2
C62A C 1.07615(15) 0.4942(2) 0.7192(3) 0.0675(12) Uani 0.47 1 d P A 2
H62A H 1.0642 0.5573 0.6928 0.081 Uiso 0.475(5) 1 calc PR A 2
C63A C 1.1345(4) 0.3253(7) 0.7331(7) 0.074(3) Uani 0.47 1 d P A 2
H63A H 1.1654 0.2734 0.7120 0.089 Uiso 0.475(5) 1 calc PR A 2
C64A C 1.1303(4) 0.4082(7) 0.6741(7) 0.074(3) Uani 0.47 1 d P A 2
H64A H 1.1578 0.4168 0.6083 0.089 Uiso 0.475(5) 1 calc PR A 2
C71 C 0.8866(5) 0.3422(6) 0.9335(7) 0.071(2) Uani 1 1 d . . .
C72 C 0.9069(5) 0.2086(6) 1.0605(9) 0.106(4) Uani 1 1 d . . .
H72A H 0.9487 0.1649 1.0721 0.127 Uiso 1 1 calc R A .
H72B H 0.8730 0.1755 1.0094 0.127 Uiso 1 1 calc R . .
C73 C 0.8701(6) 0.2255(7) 1.1703(9) 0.141(4) Uani 1 1 d . A .
H73A H 0.8230 0.2558 1.1575 0.211 Uiso 1 1 calc R . .
H73B H 0.8998 0.2685 1.2164 0.211 Uiso 1 1 calc R . .
H73C H 0.8635 0.1630 1.2084 0.211 Uiso 1 1 calc R . .
C81 C 0.7939(3) 0.4791(6) 0.7903(6) 0.072(2) Uani 1 1 d . A .
H81A H 0.7700 0.4418 0.8492 0.108 Uiso 1 1 calc R . .
H81B H 0.7925 0.4420 0.7207 0.108 Uiso 1 1 calc R . .
H81C H 0.7690 0.5414 0.7801 0.108 Uiso 1 1 calc R . .

loop_
_atom_site_aniso_label
_atom_site_aniso_U_11
_atom_site_aniso_U_22
_atom_site_aniso_U_33
_atom_site_aniso_U_23
_atom_site_aniso_U_13
_atom_site_aniso_U_12
S1 0.0780(14) 0.0476(11) 0.0652(13) -0.0025(12) 0.0113(13) -0.0069(11)
S2 0.065(2) 0.068(2) 0.069(2) -0.0062(19) 0.0095(18) 0.0032(18)
S2A 0.104(3) 0.118(4) 0.085(3) -0.017(3) -0.007(3) 0.032(3)
O1 0.143(5) 0.055(4) 0.057(4) 0.006(3) -0.017(4) 0.020(3)
O2 0.072(3) 0.081(4) 0.134(5) -0.015(4) 0.034(4) -0.033(3)
O3 0.077(4) 0.066(4) 0.088(4) 0.004(3) -0.030(3) 0.010(3)
O4 0.100(4) 0.043(3) 0.129(5) -0.006(3) -0.051(4) -0.001(3)
O5 0.103(5) 0.105(5) 0.190(7) 0.075(5) -0.064(5) -0.051(4)
O6 0.090(4) 0.061(4) 0.116(5) 0.038(3) -0.033(4) -0.014(3)
N1 0.050(3) 0.040(3) 0.051(3) -0.003(3) -0.005(3) -0.001(3)
N3 0.116(6) 0.073(5) 0.067(5) 0.017(4) 0.000(5) 0.019(4)
N4 0.063(4) 0.088(5) 0.067(4) -0.006(4) 0.004(4) -0.015(4)
C1 0.043(4) 0.063(5) 0.044(4) 0.007(5) -0.002(4) 0.015(4)
C2 0.049(4) 0.046(5) 0.048(4) 0.009(4) 0.012(4) 0.008(4)
C3 0.048(4) 0.047(4) 0.056(5) 0.014(4) 0.008(4) 0.000(4)
C4 0.052(4) 0.046(5) 0.055(4) -0.008(4) 0.005(4) -0.001(4)
C5 0.059(4) 0.039(4) 0.052(4) -0.001(4) -0.007(3) 0.006(4)
C6 0.056(5) 0.050(5) 0.059(5) -0.002(4) -0.008(4) 0.003(4)
C7 0.055(4) 0.045(5) 0.064(5) -0.003(4) 0.003(4) 0.000(4)
C8 0.050(4) 0.055(5) 0.056(5) -0.002(4) -0.007(4) 0.001(4)
N2 0.069(4) 0.065(4) 0.062(4) 0.006(4) -0.013(4) 0.001(3)
C21 0.063(5) 0.055(5) 0.051(5) 0.009(4) 0.007(4) 0.003(4)
C31 0.062(5) 0.044(4) 0.041(4) 0.002(3) -0.002(4) 0.001(4)
C32 0.059(5) 0.052(4) 0.044(4) 0.005(4) -0.003(5) 0.008(4)
C33 0.067(5) 0.045(5) 0.053(5) -0.011(4) -0.005(4) -0.003(4)
C34 0.075(6) 0.067(6) 0.069(6) -0.019(5) 0.003(5) -0.001(4)
C35 0.093(7) 0.120(8) 0.081(7) -0.021(6) 0.032(7) -0.015(6)
C36 0.131(10) 0.108(8) 0.068(7) -0.017(6) 0.008(8) -0.041(8)
C37 0.123(9) 0.110(9) 0.057(7) -0.005(6) -0.040(7) -0.036(7)
C38 0.097(7) 0.069(6) 0.090(7) -0.007(5) -0.017(6) -0.011(5)
C51 0.058(5) 0.067(6) 0.053(5) 0.004(4) -0.007(4) -0.004(5)
C52 0.093(8) 0.080(7) 0.257(15) -0.023(9) -0.103(9) -0.008(6)
C53 0.158(13) 0.26(2) 0.31(2) 0.052(15) -0.077(13) -0.126(13)
C61 0.048(4) 0.047(4) 0.060(5) -0.006(4) -0.016(4) -0.002(4)
C62 0.104(3) 0.118(4) 0.085(3) -0.017(3) -0.007(3) 0.032(3)
C63 0.067(5) 0.078(6) 0.077(7) -0.011(6) -0.009(5) 0.011(5)
C64 0.057(5) 0.092(7) 0.074(6) -0.018(5) -0.003(4) -0.009(5)
C61A 0.048(4) 0.047(4) 0.060(5) -0.006(4) -0.016(4) -0.002(4)
C62A 0.065(2) 0.068(2) 0.069(2) -0.0062(19) 0.0095(18) 0.0032(18)
C63A 0.067(5) 0.078(6) 0.077(7) -0.011(6) -0.009(5) 0.011(5)
C64A 0.057(5) 0.092(7) 0.074(6) -0.018(5) -0.003(4) -0.009(5)
C71 0.073(6) 0.046(5) 0.095(7) 0.005(5) -0.009(5) 0.000(5)
C72 0.119(8) 0.055(6) 0.144(10) 0.051(7) -0.022(7) -0.025(6)
C73 0.211(12) 0.106(9) 0.104(9) 0.028(7) -0.013(9) -0.072(8)
C81 0.057(5) 0.089(6) 0.071(5) 0.012(5) -0.002(4) -0.002(4)

loop_
_atom_type_symbol
_atom_type_description
_atom_type_scat_dispersion_real
_atom_type_scat_dispersion_imag
_atom_type_scat_source
C C 0.0033 0.0016 'International Tables Vol C Tables 4.2.6.8 and 6.1.1.4'
H H 0.0000 0.0000 'International Tables Vol C Tables 4.2.6.8 and 6.1.1.4'
N N 0.0061 0.0033 'International Tables Vol C Tables 4.2.6.8 and 6.1.1.4'
O O 0.0106 0.0060 'International Tables Vol C Tables 4.2.6.8 and 6.1.1.4'
S S 0.1246 0.1234 'International Tables Vol C Tables 4.2.6.8 and 6.1.1.4'

loop_
_geom_angle_atom_site_label_1
_geom_angle_atom_site_label_2
_geom_angle_atom_site_label_3
_geom_angle
O2 S1 O1 120.5(4)
O2 S1 C33 109.3(4)
O1 S1 C33 110.4(3)
O2 S1 C31 105.1(3)
O1 S1 C31 107.6(3)
C33 S1 C31 102.3(3)
C64 S2 C61 93.0(4)
C51 O4 C52 118.3(6)
C71 O6 C72 115.5(6)
C4 N1 C8 119.9(6)
C4 N1 C1 107.9(6)
C8 N1 C1 130.6(6)
N2 C1 C2 128.9(7)
N2 C1 N1 120.1(7)
C2 C1 N1 110.8(6)
C1 C2 C21 123.5(7)
C1 C2 C3 109.5(6)
C21 C2 C3 126.8(6)
C2 C3 C4 99.7(5)
C2 C3 C31 114.3(5)
C4 C3 C31 109.2(5)
C5 C4 N1 119.8(6)
C5 C4 C3 131.8(6)
N1 C4 C3 108.2(6)
C4 C5 C51 125.7(7)
C4 C5 C6 117.9(6)
C51 C5 C6 116.2(6)
C5 C6 C7 109.9(6)
C5 C6 C61 111.9(6)
C7 C6 C61 111.2(5)
C8 C7 C71 121.6(7)
C8 C7 C6 120.0(6)
C71 C7 C6 118.4(7)
C7 C8 N1 117.3(6)
C7 C8 C81 125.5(7)
N1 C8 C81 116.9(6)
N3 C21 C2 177.7(8)
C32 C31 C3 113.9(6)
C32 C31 S1 110.9(4)
C3 C31 S1 112.1(4)
N4 C32 C31 178.1(8)
C38 C33 C34 118.8(8)
C38 C33 S1 120.9(6)
C34 C33 S1 120.3(6)
C35 C34 C33 120.5(8)
C36 C35 C34 119.1(9)
C37 C36 C35 120.9(10)
C36 C37 C38 122.5(10)
C33 C38 C37 118.0(8)
O3 C51 O4 123.8(7)
O3 C51 C5 122.5(7)
O4 C51 C5 113.6(7)
C53 C52 O4 110.1(13)
C6 C61 S2 121.9(5)
C63 C64 S2 118.0(7)
O5 C71 O6 121.3(8)
O5 C71 C7 126.8(8)
O6 C71 C7 111.7(7)
O6 C72 C73 112.7(8)

loop_
_geom_bond_atom_site_label_1
_geom_bond_atom_site_label_2
_geom_bond_distance
S1 O2 1.425(5)
S1 O1 1.443(5)
S1 C33 1.728(8)
S1 C31 1.809(6)
S2 C64 1.610(8)
S2 C61 1.654(7)
O3 C51 1.208(7)
O4 C51 1.336(8)
O4 C52 1.481(9)
O5 C71 1.176(8)
O6 C71 1.325(9)
O6 C72 1.473(9)
N1 C4 1.394(8)
N1 C8 1.404(8)
N1 C1 1.415(8)
N3 C21 1.138(8)
N4 C32 1.135(8)
C1 N2 1.348(8)
C1 C2 1.359(8)
C2 C21 1.409(9)
C2 C3 1.525(9)
C3 C4 1.536(8)
C3 C31 1.554(9)
C4 C5 1.344(8)
C5 C51 1.486(9)
C5 C6 1.511(8)
C6 C7 1.533(9)
C6 C61 1.539(9)
C7 C8 1.336(9)
C7 C71 1.499(10)
C8 C81 1.534(8)
C31 C32 1.452(9)
C33 C38 1.387(10)
C33 C34 1.390(9)
C34 C35 1.376(10)
C35 C36 1.364(12)
C36 C37 1.309(11)
C37 C38 1.388(12)
C52 C53 1.346(16)
C63 C64 1.315(10)
C72 C73 1.474(13)
